data_7238477
loop_
_publ_author_name
'God\'o, Attila J.'
'B\'enyei, Attila Cs.'
'Duff, Brian'
'Egan, Denise A.'
'Bugly\'o, P\'eter'

_publ_section_title
;
 Synthesis and X-ray diffraction structures of novel half-sandwich
 Os(ii)-and Ru(ii)-hydroxamate complexes
;
_journal_issue 4
_journal_name_full 'RSC Adv.'
_journal_page_first 1486
_journal_paper_doi 10.1039/C1RA00998B
_journal_volume 2
_journal_year 2012
_chemical_formula_moiety 'C32 H40 F6 N2 O8 Os2 S2'
_chemical_formula_sum 'C32 H40 F6 N2 O8 Os2 S2'
_chemical_formula_weight 1139.18
_space_group_IT_number 61
_space_group_name_Hall '-P 2ac 2ab'
_space_group_name_H-M_alt 'P b c a'
_symmetry_cell_setting orthorhombic
_symmetry_space_group_name_Hall '-P 2ac 2ab'
_symmetry_space_group_name_H-M 'P b c a'
_atom_sites_solution_hydrogens geom
_atom_sites_solution_primary direct
_atom_sites_solution_secondary difmap
_audit_creation_date 2011-06-02T21:57:29-00:00
_audit_creation_method 'WinGX routine CIF_UPDATE'
_cell_angle_alpha 90
_cell_angle_beta 90
_cell_angle_gamma 90
_cell_formula_units_Z 4
_cell_length_a 10.209(5)
_cell_length_b 17.512(5)
_cell_length_c 21.043(5)
_cell_measurement_reflns_used 25
_cell_measurement_temperature 293(2)
_cell_measurement_theta_max 15.5
_cell_measurement_theta_min 6.4
_cell_volume 3762(2)
_computing_cell_refinement 'MACH3/PC (Enraf Nonius, 1996)'
_computing_data_collection 'MACH3/PC (Enraf Nonius, 1996)'
_computing_data_reduction 'PROFIT (Streltsov & Zavodnik, 1989)'
_computing_molecular_graphics 'Ortep-3 for Windows (Farrugia, 1997)'
_computing_publication_material 'WinGX publication routines (Farrugia, 1999)'
_computing_structure_refinement 'SHELXL-97 (Sheldrick, 2008)'
_computing_structure_solution 'SIR97 (Giacovazzo et al, 1997)'
_diffrn_ambient_temperature 293(2)
_diffrn_measured_fraction_theta_full 0.999
_diffrn_measured_fraction_theta_max 0.999
_diffrn_measurement_device_type 'Enraf Nonius MACH3'
_diffrn_measurement_method 'profiled omega/2theta scans'
_diffrn_radiation_monochromator graphite
_diffrn_radiation_type MoK\a
_diffrn_radiation_wavelength 0.71069
_diffrn_reflns_av_R_equivalents 0.0
_diffrn_reflns_av_unetI/netI 0.0421
_diffrn_reflns_limit_h_max 12
_diffrn_reflns_limit_h_min 0
_diffrn_reflns_limit_k_max 20
_diffrn_reflns_limit_k_min 0
_diffrn_reflns_limit_l_max 25
_diffrn_reflns_limit_l_min 0
_diffrn_reflns_number 3409
_diffrn_reflns_theta_full 25.27
_diffrn_reflns_theta_max 25.27
_diffrn_reflns_theta_min 2.33
_diffrn_source 'fine-focus sealed tube'
_diffrn_standards_decay_% 6
_diffrn_standards_interval_count 96
_diffrn_standards_interval_time 57
_diffrn_standards_number 3
_exptl_absorpt_coefficient_mu 6.939
_exptl_absorpt_correction_T_max 0.1751
_exptl_absorpt_correction_T_min 0.0655
_exptl_absorpt_correction_type psi-scan
_exptl_absorpt_process_details
;
North A.C.T., Phillips D.C. & Mathews F.S. (1968) Acta. Cryst. A24, 351
Number of psi-scan sets used was 5
Theta correction was applied.
Averaged transmission function was used.
Fourier smoothing - Window value 5
;
_exptl_crystal_colour yellow
_exptl_crystal_density_diffrn 2.011
_exptl_crystal_density_method 'not measured'
_exptl_crystal_description prism
_exptl_crystal_F_000 2192
_exptl_crystal_size_max 0.45
_exptl_crystal_size_mid 0.3
_exptl_crystal_size_min 0.25
_refine_diff_density_max 1.793
_refine_diff_density_min -2.012
_refine_diff_density_rms 0.339
_refine_ls_extinction_method none
_refine_ls_goodness_of_fit_ref 1.088
_refine_ls_hydrogen_treatment mixed
_refine_ls_matrix_type full
_refine_ls_number_parameters 241
_refine_ls_number_reflns 3409
_refine_ls_number_restraints 1
_refine_ls_restrained_S_all 1.088
_refine_ls_R_factor_all 0.0788
_refine_ls_R_factor_gt 0.0499
_refine_ls_shift/su_max 0
_refine_ls_shift/su_mean 0
_refine_ls_structure_factor_coef Fsqd
_refine_ls_weighting_details 'calc w=1/[\s^2^(Fo^2^)+(0.1494P)^2^+4.7225P] where P=(Fo^2^+2Fc^2^)/3'
_refine_ls_weighting_scheme calc
_refine_ls_wR_factor_ref 0.222
_reflns_number_gt 2407
_reflns_number_total 3409
_reflns_threshold_expression >2\s(I)
_cod_data_source_file c1ra00998b.txt
_cod_data_source_block 16
_cod_database_code 7238477

loop_
_symmetry_equiv_pos_as_xyz
'x, y, z'
'-x+1/2, -y, z+1/2'
'x+1/2, -y+1/2, -z'
'-x, y+1/2, -z+1/2'
'-x, -y, -z'
'x-1/2, y, -z-1/2'
'-x-1/2, y-1/2, z'
'x, -y-1/2, z-1/2'

loop_
_atom_site_label
_atom_site_fract_x
_atom_site_fract_y
_atom_site_fract_z
_atom_site_U_iso_or_equiv
_atom_site_adp_type
_atom_site_calc_flag
_atom_site_refinement_flags
_atom_site_occupancy
_atom_site_type_symbol
C11 0.7358(14) -0.0204(8) 0.1158(8) 0.044(4) Uani d . 1 C
C12 0.6925(13) 0.0536(9) 0.0940(7) 0.042(3) Uani d . 1 C
H12 0.6868 0.0933 0.1232 0.05 Uiso calc . 1 H
C13 0.6588(13) 0.0679(9) 0.0308(8) 0.042(4) Uani d . 1 C
H13 0.6277 0.1158 0.019 0.051 Uiso calc . 1 H
C14 0.6717(14) 0.0113(9) -0.0140(9) 0.043(4) Uani d . 1 C
C15 0.7112(14) -0.0672(9) 0.0050(9) 0.048(4) Uani d . 1 C
H15 0.7147 -0.1069 -0.0244 0.057 Uiso calc . 1 H
C16 0.7427(14) -0.0787(8) 0.0690(9) 0.049(4) Uani d . 1 C
H16 0.7696 -0.1272 0.0815 0.059 Uiso calc . 1 H
C17 0.7716(18) -0.0395(10) 0.1834(9) 0.059(4) Uani d . 1 C
H17 0.8483 -0.0732 0.1824 0.071 Uiso calc R 1 H
C18 0.805(3) 0.0289(15) 0.2239(12) 0.107(9) Uani d . 1 C
H18A 0.8614 0.0626 0.2004 0.161 Uiso calc R 1 H
H18B 0.8491 0.0123 0.2617 0.161 Uiso calc R 1 H
H18C 0.7261 0.0554 0.2352 0.161 Uiso calc R 1 H
C19 0.657(2) -0.084(2) 0.2151(11) 0.137(14) Uani d . 1 C
H19A 0.5838 -0.0502 0.2214 0.206 Uiso calc R 1 H
H19B 0.6847 -0.1039 0.2554 0.206 Uiso calc R 1 H
H19C 0.6305 -0.1255 0.188 0.206 Uiso calc R 1 H
C20 0.6500(17) 0.0258(12) -0.0830(9) 0.062(5) Uani d . 1 C
H20A 0.5608 0.041 -0.0899 0.093 Uiso calc R 1 H
H20B 0.6677 -0.02 -0.1066 0.093 Uiso calc R 1 H
H20C 0.7076 0.0657 -0.0971 0.093 Uiso calc R 1 H
C21 0.500(2) 0.2328(9) 0.2002(10) 0.066(5) Uani d . 1 C
C22 1.0541(15) 0.1105(8) 0.1134(8) 0.046(4) Uani d . 1 C
H22 1.0741 0.0626 0.1299 0.055 Uiso calc . 1 H
C23 1.1222(19) 0.1720(11) 0.1374(8) 0.060(5) Uani d . 1 C
H23 1.1849 0.1659 0.1691 0.072 Uiso calc . 1 H
C24 1.094(2) 0.2418(12) 0.1131(10) 0.068(5) Uani d . 1 C
H24 1.1404 0.2846 0.1263 0.081 Uiso calc . 1 H
C25 0.9956(19) 0.2489(11) 0.0687(10) 0.070(5) Uani d . 1 C
H25 0.9706 0.2969 0.0543 0.083 Uiso calc . 1 H
C26 0.9360(16) 0.1862(8) 0.0463(7) 0.042(3) Uani d . 1 C
H26 0.874 0.1917 0.0142 0.05 Uiso calc . 1 H
N21 0.9627(10) 0.1137(7) 0.0687(6) 0.037(3) Uani d . 1 N
O1 0.9613(9) 0.0341(5) -0.0480(4) 0.033(2) Uani d D 1 O
O21 0.6324(11) 0.2490(9) 0.0975(7) 0.076(4) Uani d . 1 O
O22 0.4229(15) 0.1918(8) 0.0901(6) 0.078(4) Uani d . 1 O
O23 0.4450(14) 0.3277(7) 0.1128(7) 0.075(4) Uani d . 1 O
F21 0.5473(17) 0.1641(7) 0.2123(6) 0.119(5) Uani d . 1 F
F22 0.5685(15) 0.2837(9) 0.2309(6) 0.107(5) Uani d . 1 F
F23 0.3821(12) 0.2351(8) 0.2244(6) 0.088(4) Uani d . 1 F
S1 0.4996(4) 0.2524(2) 0.1149(2) 0.0495(9) Uani d . 1 S
Os1 0.85655(5) 0.01831(3) 0.03636(3) 0.0323(3) Uani d . 1 Os
H1 0.942(14) 0.074(5) -0.069(6) 0.039 Uiso d D 1 H

loop_
_atom_site_aniso_label
_atom_site_aniso_U_11
_atom_site_aniso_U_22
_atom_site_aniso_U_33
_atom_site_aniso_U_12
_atom_site_aniso_U_13
_atom_site_aniso_U_23
C11 0.026(7) 0.044(9) 0.062(9) 0.002(6) 0.016(7) 0.000(7)
C12 0.023(7) 0.049(9) 0.053(9) 0.009(7) -0.007(6) 0.005(7)
C13 0.020(7) 0.034(8) 0.072(10) 0.005(6) -0.002(6) -0.004(7)
C14 0.014(6) 0.048(9) 0.067(10) -0.018(6) 0.006(7) 0.006(8)
C15 0.025(7) 0.042(8) 0.076(11) -0.014(6) -0.002(7) -0.005(8)
C16 0.027(8) 0.036(8) 0.083(11) 0.008(6) 0.027(8) -0.006(8)
C17 0.045(10) 0.064(11) 0.069(11) 0.000(8) -0.005(9) 0.000(9)
C18 0.14(3) 0.11(2) 0.072(15) -0.009(19) 0.011(16) -0.014(14)
C19 0.12(2) 0.22(4) 0.068(15) -0.06(2) 0.010(13) 0.09(2)
C20 0.048(11) 0.091(16) 0.048(9) -0.009(9) -0.010(8) 0.022(9)
C21 0.064(13) 0.032(8) 0.101(14) -0.008(8) 0.006(11) -0.001(9)
C22 0.038(8) 0.037(8) 0.062(9) -0.008(6) 0.013(7) 0.000(7)
C23 0.075(13) 0.057(11) 0.048(9) -0.021(9) 0.003(8) 0.002(8)
C24 0.066(12) 0.067(12) 0.069(11) -0.034(10) 0.009(10) -0.008(10)
C25 0.067(13) 0.050(10) 0.091(13) -0.027(10) 0.011(12) -0.007(10)
C26 0.040(9) 0.031(7) 0.054(9) -0.013(6) 0.006(7) -0.003(6)
N21 0.013(5) 0.053(8) 0.045(6) -0.007(5) 0.001(5) -0.005(6)
O1 0.022(5) 0.032(5) 0.046(5) 0.005(4) 0.008(4) -0.001(4)
O21 0.048(8) 0.074(9) 0.106(11) -0.009(6) 0.023(7) -0.005(9)
O22 0.090(10) 0.071(9) 0.074(9) -0.033(8) -0.013(8) -0.008(7)
O23 0.080(10) 0.055(7) 0.091(9) 0.027(7) 0.011(8) 0.032(7)
F21 0.184(16) 0.078(8) 0.094(9) 0.058(10) 0.015(9) 0.030(7)
F22 0.104(10) 0.127(12) 0.091(9) -0.015(10) -0.024(8) -0.016(8)
F23 0.073(8) 0.115(11) 0.077(8) -0.008(7) 0.031(6) -0.004(7)
S1 0.046(2) 0.0366(19) 0.065(2) -0.0030(18) 0.003(2) 0.0049(19)
Os1 0.0193(4) 0.0266(4) 0.0509(4) -0.00011(19) 0.0029(2) -0.0006(2)

loop_
_atom_type_symbol
_atom_type_description
_atom_type_scat_dispersion_real
_atom_type_scat_dispersion_imag
_atom_type_scat_source
C C 0.0033 0.0016 'International Tables Vol C Tables 4.2.6.8 and 6.1.1.4'
H H 0 0 'International Tables Vol C Tables 4.2.6.8 and 6.1.1.4'
N N 0.0061 0.0033 'International Tables Vol C Tables 4.2.6.8 and 6.1.1.4'
O O 0.0106 0.006 'International Tables Vol C Tables 4.2.6.8 and 6.1.1.4'
F F 0.0171 0.0103 'International Tables Vol C Tables 4.2.6.8 and 6.1.1.4'
S S 0.1246 0.1234 'International Tables Vol C Tables 4.2.6.8 and 6.1.1.4'
Os Os -1.2165 7.603 'International Tables Vol C Tables 4.2.6.8 and 6.1.1.4'

loop_
_geom_angle_atom_site_label_1
_geom_angle_atom_site_label_2
_geom_angle_atom_site_label_3
_geom_angle
_geom_angle_site_symmetry_1
C16 C11 C12 116.1(15) .
C16 C11 C17 118.9(14) .
C12 C11 C17 125.0(14) .
C16 C11 Os1 70.4(9) .
C12 C11 Os1 69.6(8) .
C17 C11 Os1 130.9(12) .
C13 C12 C11 122.6(14) .
C13 C12 Os1 73.0(8) .
C11 C12 Os1 71.6(8) .
C13 C12 H12 118.7 .
C11 C12 H12 118.7 .
Os1 C12 H12 129.3 .
C14 C13 C12 120.0(15) .
C14 C13 Os1 70.4(8) .
C12 C13 Os1 69.7(8) .
C14 C13 H13 120 .
C12 C13 H13 120 .
Os1 C13 H13 133.1 .
C13 C14 C15 120.6(16) .
C13 C14 C20 122.1(16) .
C15 C14 C20 117.3(16) .
C13 C14 Os1 73.0(9) .
C15 C14 Os1 71.7(8) .
C20 C14 Os1 126.5(10) .
C16 C15 C14 117.0(14) .
C16 C15 Os1 69.8(8) .
C14 C15 Os1 68.6(8) .
C16 C15 H15 121.5 .
C14 C15 H15 121.5 .
Os1 C15 H15 132.7 .
C15 C16 C11 123.5(14) .
C15 C16 Os1 72.9(9) .
C11 C16 Os1 71.5(8) .
C15 C16 H16 118.2 .
C11 C16 H16 118.2 .
Os1 C16 H16 130.2 .
C11 C17 C18 114.3(17) .
C11 C17 C19 109.4(15) .
C18 C17 C19 109.0(19) .
C11 C17 H17 108 .
C18 C17 H17 108 .
C19 C17 H17 108 .
C17 C18 H18A 109.5 .
C17 C18 H18B 109.5 .
H18A C18 H18B 109.5 .
C17 C18 H18C 109.5 .
H18A C18 H18C 109.5 .
H18B C18 H18C 109.5 .
C17 C19 H19A 109.5 .
C17 C19 H19B 109.5 .
H19A C19 H19B 109.5 .
C17 C19 H19C 109.5 .
H19A C19 H19C 109.5 .
H19B C19 H19C 109.5 .
C14 C20 H20A 109.5 .
C14 C20 H20B 109.5 .
H20A C20 H20B 109.5 .
C14 C20 H20C 109.5 .
H20A C20 H20C 109.5 .
H20B C20 H20C 109.5 .
F22 C21 F23 106.2(17) .
F22 C21 F21 109.5(18) .
F23 C21 F21 106.8(16) .
F22 C21 S1 111.1(13) .
F23 C21 S1 111.8(15) .
F21 C21 S1 111.2(14) .
N21 C22 C23 125.6(15) .
N21 C22 H22 117.2 .
C23 C22 H22 117.2 .
C24 C23 C22 117.2(17) .
C24 C23 H23 121.4 .
C22 C23 H23 121.4 .
C23 C24 C25 119.5(17) .
C23 C24 H24 120.2 .
C25 C24 H24 120.2 .
C26 C25 C24 119.8(19) .
C26 C25 H25 120.1 .
C24 C25 H25 120.1 .
C25 C26 N21 122.8(16) .
C25 C26 H26 118.6 .
N21 C26 H26 118.6 .
C22 N21 C26 114.9(12) .
C22 N21 Os1 123.9(10) .
C26 N21 Os1 121.2(9) .
Os1 O1 Os1 107.3(4) 5_755
Os1 O1 H1 129(10) 5_755
Os1 O1 H1 116(10) .
O21 S1 O22 113.9(10) .
O21 S1 O23 114.0(9) .
O22 S1 O23 117.6(9) .
O21 S1 C21 104.1(10) .
O22 S1 C21 102.8(8) .
O23 S1 C21 101.8(8) .
O1 Os1 O1 72.7(4) 5_755
O1 Os1 N21 81.5(4) 5_755
O1 Os1 N21 84.6(4) .
O1 Os1 C12 138.7(4) 5_755
O1 Os1 C12 146.7(5) .
N21 Os1 C12 89.5(5) .
O1 Os1 C14 143.9(5) 5_755
O1 Os1 C14 92.2(5) .
N21 Os1 C14 130.6(5) .
C12 Os1 C14 67.3(6) .
O1 Os1 C16 95.5(5) 5_755
O1 Os1 C16 130.2(5) .
N21 Os1 C16 142.7(6) .
C12 Os1 C16 68.3(6) .
C14 Os1 C16 69.1(6) .
O1 Os1 C11 106.0(5) 5_755
O1 Os1 C11 168.3(5) .
N21 Os1 C11 106.9(5) .
C12 Os1 C11 38.8(5) .
C14 Os1 C11 82.2(6) .
C16 Os1 C11 38.1(5) .
O1 Os1 C13 175.3(5) 5_755
O1 Os1 C13 111.8(5) .
N21 Os1 C13 100.1(5) .
C12 Os1 C13 37.3(5) .
C14 Os1 C13 36.7(6) .
C16 Os1 C13 80.5(6) .
C11 Os1 C13 69.2(6) .
O1 Os1 C15 109.6(5) 5_755
O1 Os1 C15 100.3(5) .
N21 Os1 C15 168.7(5) .
C12 Os1 C15 80.8(6) .
C14 Os1 C15 39.7(6) .
C16 Os1 C15 37.2(7) .
C11 Os1 C15 68.8(6) .
C13 Os1 C15 68.6(6) .

loop_
_geom_bond_atom_site_label_1
_geom_bond_atom_site_label_2
_geom_bond_site_symmetry_2
_geom_bond_distance
C11 C16 . 1.42(2)
C11 C12 . 1.44(2)
C11 C17 . 1.51(2)
C11 Os1 . 2.185(15)
C12 C13 . 1.40(2)
C12 Os1 . 2.158(14)
C12 H12 . 0.93
C13 C14 . 1.37(2)
C13 Os1 . 2.201(13)
C13 H13 . 0.93
C14 C15 . 1.49(2)
C14 C20 . 1.49(2)
C14 Os1 . 2.168(16)
C15 C16 . 1.40(2)
C15 Os1 . 2.210(14)
C15 H15 . 0.93
C16 Os1 . 2.171(15)
C16 H16 . 0.93
C17 C18 . 1.51(3)
C17 C19 . 1.56(3)
C17 H17 . 0.98
C18 H18A . 0.96
C18 H18B . 0.96
C18 H18C . 0.96
C19 H19A . 0.96
C19 H19B . 0.96
C19 H19C . 0.96
C20 H20A . 0.96
C20 H20B . 0.96
C20 H20C . 0.96
C21 F22 . 1.30(2)
C21 F23 . 1.31(2)
C21 F21 . 1.320(19)
C21 S1 . 1.83(2)
C22 N21 . 1.327(19)
C22 C23 . 1.38(2)
C22 H22 . 0.93
C23 C24 . 1.36(3)
C23 H23 . 0.93
C24 C25 . 1.38(3)
C24 H24 . 0.93
C25 C26 . 1.34(2)
C25 H25 . 0.93
C26 N21 . 1.380(19)
C26 H26 . 0.93
N21 Os1 . 2.104(11)
O1 Os1 5_755 2.088(9)
O1 Os1 . 2.091(9)
O1 H1 . 0.85(2)
O21 S1 . 1.406(12)
O22 S1 . 1.418(12)
O23 S1 . 1.432(12)
Os1 O1 5_755 2.088(9)

loop_
_geom_hbond_atom_site_label_D
_geom_hbond_atom_site_label_H
_geom_hbond_atom_site_label_A
_geom_hbond_distance_DH
_geom_hbond_distance_HA
_geom_hbond_distance_DA
_geom_hbond_angle_DHA
_geom_hbond_site_symmetry_A
O1 H1 O23 0.85(2) 1.96(5) 2.783(15) 165(14) 3
